data_7243502
loop_
_publ_author_name
'Yapryntsev, A. D.'
'Baranchikov, A. E.'
'Churakov, A. V.'
'Kopitsa, G. P.'
'Silvestrova, A. A.'
'Golikova, M. V.'
'Ivanova, O. S.'
'Gorshkova, Yu. E.'
'Ivanov, V. K.'

_publ_section_title
;
 The first amorphous and crystalline yttrium lactate: synthesis and
 structural features
;
_journal_issue 48
_journal_name_full 'RSC Advances'
_journal_page_first 30195
_journal_page_last 30205
_journal_paper_doi 10.1039/D1RA05923H
_journal_volume 11
_journal_year 2021
_chemical_absolute_configuration rmad
_chemical_formula_moiety 'C9 H19 O11 Y'
_chemical_formula_sum 'C9 H19 O11 Y'
_chemical_formula_weight 392.15
_space_group_crystal_system monoclinic
_space_group_IT_number 4
_space_group_name_Hall 'P 2yb'
_space_group_name_H-M_alt 'P 1 21 1'
_atom_sites_solution_hydrogens geom
_atom_sites_solution_primary direct
_atom_sites_solution_secondary difmap
_audit_creation_method SHELXL-2016/6
_audit_update_record
;
2021-05-24 deposited with the CCDC.	2021-09-02 downloaded from the CCDC.
;
_cell_angle_alpha 90
_cell_angle_beta 97.765(3)
_cell_angle_gamma 90
_cell_formula_units_Z 2
_cell_length_a 10.5780(8)
_cell_length_b 5.7390(5)
_cell_length_c 13.2053(10)
_cell_measurement_reflns_used 5848
_cell_measurement_temperature 150(2)
_cell_measurement_theta_max 30.482
_cell_measurement_theta_min 2.320
_cell_volume 794.31(11)
_computing_cell_refinement 'SAINT (Bruker, 2018)'
_computing_data_collection '<i>APEX3</i> (Bruker, 2018)'
_computing_data_reduction 'SAINT (Bruker, 2018)'
_computing_structure_refinement 'SHELXL-2016/6 (Sheldrick, 2016)'
_computing_structure_solution 'SHELXT (Sheldrick, 2016)'
_diffrn_ambient_temperature 150(2)
_diffrn_measured_fraction_theta_full 0.999
_diffrn_measured_fraction_theta_max 0.956
_diffrn_measurement_device_type 'Bruker D8 Venture'
_diffrn_measurement_method \w
_diffrn_radiation_type MoK\a
_diffrn_radiation_wavelength 0.71073
_diffrn_reflns_av_R_equivalents 0.0780
_diffrn_reflns_av_unetI/netI 0.0805
_diffrn_reflns_Laue_measured_fraction_full 0.999
_diffrn_reflns_Laue_measured_fraction_max 0.956
_diffrn_reflns_limit_h_max 13
_diffrn_reflns_limit_h_min -13
_diffrn_reflns_limit_k_max 7
_diffrn_reflns_limit_k_min -7
_diffrn_reflns_limit_l_max 16
_diffrn_reflns_limit_l_min -16
_diffrn_reflns_number 8780
_diffrn_reflns_point_group_measured_fraction_full 1.000
_diffrn_reflns_point_group_measured_fraction_max 0.956
_diffrn_reflns_theta_full 25.242
_diffrn_reflns_theta_max 26.999
_diffrn_reflns_theta_min 1.943
_exptl_absorpt_coefficient_mu 3.720
_exptl_absorpt_correction_type multi-scan
_exptl_absorpt_process_details 'SADABS (Bruker, 2016)'
_exptl_crystal_colour colourless
_exptl_crystal_density_diffrn 1.640
_exptl_crystal_description needle
_exptl_crystal_F_000 400
_exptl_crystal_size_max 0.250
_exptl_crystal_size_mid 0.040
_exptl_crystal_size_min 0.010
_exptl_transmission_factor_max 0.7461
_exptl_transmission_factor_min 0.6105
_refine_diff_density_max 2.148
_refine_diff_density_min -1.853
_refine_diff_density_rms 0.162
_refine_ls_abs_structure_details
;
 Flack x determined using 1141 quotients [(I+)-(I-)]/[(I+)+(I-)]
 (Parsons, Flack and Wagner, Acta Cryst. B69 (2013) 249-259).
;
_refine_ls_abs_structure_Flack -0.009(6)
_refine_ls_extinction_method none
_refine_ls_goodness_of_fit_ref 1.122
_refine_ls_hydrogen_treatment constr
_refine_ls_matrix_type full
_refine_ls_number_parameters 190
_refine_ls_number_reflns 3457
_refine_ls_number_restraints 7
_refine_ls_restrained_S_all 1.121
_refine_ls_R_factor_all 0.0727
_refine_ls_R_factor_gt 0.0667
_refine_ls_shift/su_max 0.000
_refine_ls_shift/su_mean 0.000
_refine_ls_structure_factor_coef Fsqd
_refine_ls_weighting_details 'w=1/[\s^2^(Fo^2^)+(0.0048P)^2^+9.8911P] where P=(Fo^2^+2Fc^2^)/3'
_refine_ls_weighting_scheme calc
_refine_ls_wR_factor_gt 0.1523
_refine_ls_wR_factor_ref 0.1561
_reflns_Friedel_coverage 0.817
_reflns_Friedel_fraction_full 1.000
_reflns_Friedel_fraction_max 0.956
_reflns_number_gt 3175
_reflns_number_total 3457
_reflns_threshold_expression 'I > 2\s(I)'
_cod_data_source_file d1ra05923h2.cif
_cod_data_source_block z
_cod_original_sg_symbol_H-M 'P 21'
_cod_database_code 7243502
_shelx_shelxl_version_number 2016/6
_shelx_space_group_comment
;
The symmetry employed for this shelxl refinement is uniquely defined
by the following loop, which should always be used as a source of
symmetry information in preference to the above space-group names.
They are only intended as comments.
;
_shelx_estimated_absorpt_t_min 0.457
_shelx_estimated_absorpt_t_max 0.964

loop_
_space_group_symop_operation_xyz
'x, y, z'
'-x, y+1/2, -z'

loop_
_atom_site_label
_atom_site_type_symbol
_atom_site_fract_x
_atom_site_fract_y
_atom_site_fract_z
_atom_site_U_iso_or_equiv
_atom_site_adp_type
_atom_site_occupancy
_atom_site_site_symmetry_order
_atom_site_calc_flag
_atom_site_refinement_flags_posn
_atom_site_refinement_flags_adp
_atom_site_refinement_flags_occupancy
_atom_site_disorder_assembly
_atom_site_disorder_group
Y1 Y 0.26411(9) 0.50818(2) 0.65048(8) 0.0119(2) Uani 1 1 d . . . . .
O1 O 0.1933(8) 0.1963(18) 0.5457(7) 0.018(2) Uani 1 1 d . . . . .
H1 H 0.172203 0.079740 0.579384 0.027 Uiso 1 1 d R U . . .
H2 H 0.238393 0.142699 0.502394 0.027 Uiso 1 1 d R U . . .
O2 O 0.2436(8) 0.6277(17) 0.4774(6) 0.0176(19) Uani 1 1 d . . . . .
H3 H 0.186616 0.585436 0.429298 0.026 Uiso 1 1 d R U . . .
H4 H 0.273326 0.753016 0.455718 0.026 Uiso 1 1 d R U . . .
O11 O 0.4675(9) 0.4211(17) 0.6203(7) 0.020(2) Uani 1 1 d . . . . .
O12 O 0.6634(7) 0.524(3) 0.5918(6) 0.0181(18) Uani 1 1 d . . . . .
O13 O 0.3940(7) 0.8351(17) 0.6507(7) 0.0153(18) Uani 1 1 d . . . . .
H13 H 0.370086 0.949522 0.684209 0.023 Uiso 1 1 d R U . . .
O21 O 0.3198(9) 0.1905(17) 0.7553(7) 0.018(2) Uani 1 1 d . . . . .
O22 O 0.3713(9) 0.020(3) 0.9058(6) 0.033(2) Uani 1 1 d . . . . .
O23 O 0.3163(9) 0.5971(17) 0.8264(7) 0.022(2) Uani 1 1 d . . . . .
H23 H 0.333660 0.731481 0.851559 0.032 Uiso 1 1 d R U . . .
O31 O 0.1261(8) 0.8224(17) 0.6526(8) 0.021(2) Uani 1 1 d . . . . .
O32 O -0.0535(7) 0.988(2) 0.6838(6) 0.0168(18) Uani 1 1 d . . . . .
O33 O 0.0594(9) 0.4132(18) 0.6966(8) 0.024(2) Uani 1 1 d . . . . .
H33 H 0.024145 0.279855 0.692606 0.036 Uiso 1 1 d R U . . .
C11 C 0.5601(11) 0.569(2) 0.6184(9) 0.0149(19) Uani 1 1 d . U . . .
C12 C 0.5267(11) 0.821(2) 0.6406(10) 0.0149(19) Uani 1 1 d . . . . .
H12 H 0.542603 0.918664 0.580950 0.018 Uiso 1 1 calc R U . . .
C13 C 0.6104(11) 0.907(3) 0.7327(10) 0.023(3) Uani 1 1 d . . . . .
H13A H 0.699685 0.901146 0.720412 0.034 Uiso 1 1 calc R U . . .
H13B H 0.599341 0.808073 0.791451 0.034 Uiso 1 1 calc R U . . .
H13C H 0.587372 1.067714 0.746984 0.034 Uiso 1 1 calc R U . . .
C21 C 0.3489(12) 0.191(2) 0.8513(10) 0.018(3) Uani 1 1 d . . . . .
C22 C 0.3559(14) 0.428(3) 0.9037(10) 0.026(3) Uani 1 1 d . . . . .
H22 H 0.446656 0.459593 0.932386 0.031 Uiso 1 1 calc R U . . .
C23 C 0.2751(17) 0.439(4) 0.9896(11) 0.045(5) Uani 1 1 d . . . . .
H23A H 0.283343 0.292761 1.028164 0.068 Uiso 1 1 calc R U . . .
H23B H 0.185574 0.463053 0.961121 0.068 Uiso 1 1 calc R U . . .
H23C H 0.303884 0.568856 1.035202 0.068 Uiso 1 1 calc R U . . .
C31 C 0.0173(12) 0.818(2) 0.6808(10) 0.017(3) Uani 1 1 d . . . . .
C32 C -0.0337(12) 0.579(3) 0.7097(12) 0.025(3) Uani 1 1 d . . . . .
H32 H -0.115390 0.542115 0.665227 0.030 Uiso 1 1 calc R U . . .
C33 C -0.0546(17) 0.585(3) 0.8220(12) 0.039(4) Uani 1 1 d . . . . .
H33A H -0.083202 0.431375 0.842043 0.058 Uiso 1 1 calc R U . . .
H33B H -0.119530 0.701787 0.831458 0.058 Uiso 1 1 calc R U . . .
H33C H 0.025673 0.625330 0.864512 0.058 Uiso 1 1 calc R U . . .

loop_
_atom_site_aniso_label
_atom_site_aniso_U_11
_atom_site_aniso_U_22
_atom_site_aniso_U_33
_atom_site_aniso_U_23
_atom_site_aniso_U_13
_atom_site_aniso_U_12
Y1 0.0086(4) 0.0098(4) 0.0176(4) -0.0018(8) 0.0024(3) -0.0039(8)
O1 0.016(4) 0.017(5) 0.020(4) -0.002(4) 0.004(3) -0.008(4)
O2 0.014(4) 0.015(5) 0.023(4) 0.003(4) 0.000(3) -0.009(4)
O11 0.021(5) 0.013(5) 0.028(5) -0.002(4) 0.004(4) -0.006(4)
O12 0.012(3) 0.013(5) 0.029(4) -0.005(6) 0.003(3) 0.003(5)
O13 0.008(4) 0.013(5) 0.025(5) -0.009(4) 0.002(3) -0.001(3)
O21 0.025(5) 0.010(5) 0.019(4) 0.000(4) 0.004(4) -0.008(4)
O22 0.053(6) 0.019(5) 0.024(4) 0.001(7) -0.005(4) -0.013(8)
O23 0.028(5) 0.008(4) 0.027(5) 0.002(4) -0.001(4) 0.007(4)
O31 0.018(4) 0.011(5) 0.036(5) -0.006(4) 0.014(4) -0.002(4)
O32 0.010(3) 0.009(5) 0.032(4) -0.005(5) 0.004(3) -0.002(5)
O33 0.023(5) 0.010(5) 0.042(6) 0.002(4) 0.016(4) -0.009(4)
C11 0.012(4) 0.014(5) 0.023(4) -0.001(3) 0.014(3) -0.003(3)
C12 0.012(4) 0.014(5) 0.023(4) -0.001(3) 0.014(3) -0.003(3)
C13 0.008(5) 0.028(8) 0.031(7) -0.013(6) -0.002(5) 0.001(5)
C21 0.022(6) 0.009(6) 0.023(6) 0.000(5) 0.000(5) -0.004(5)
C22 0.030(7) 0.029(9) 0.016(6) -0.002(5) -0.006(5) -0.003(6)
C23 0.063(11) 0.052(15) 0.022(7) 0.002(7) 0.010(7) 0.004(9)
C31 0.013(6) 0.017(7) 0.020(6) 0.003(5) -0.006(5) -0.001(5)
C32 0.016(6) 0.016(7) 0.046(8) 0.011(6) 0.015(6) 0.000(5)
C33 0.057(11) 0.020(8) 0.043(9) 0.006(7) 0.020(8) 0.013(7)

loop_
_atom_type_symbol
_atom_type_description
_atom_type_scat_dispersion_real
_atom_type_scat_dispersion_imag
_atom_type_scat_source
C C 0.0033 0.0016 'International Tables Vol C Tables 4.2.6.8 and 6.1.1.4'
H H 0.0000 0.0000 'International Tables Vol C Tables 4.2.6.8 and 6.1.1.4'
O O 0.0106 0.0060 'International Tables Vol C Tables 4.2.6.8 and 6.1.1.4'
Y Y -2.7962 3.5667 'International Tables Vol C Tables 4.2.6.8 and 6.1.1.4'

loop_
_geom_angle_atom_site_label_1
_geom_angle_atom_site_label_2
_geom_angle_atom_site_label_3
_geom_angle
_geom_angle_site_symmetry_1
_geom_angle_site_symmetry_3
_geom_angle_publ_flag
O11 Y1 O21 76.3(3) . . ?
O11 Y1 O31 140.9(3) . . ?
O21 Y1 O31 135.5(3) . . ?
O11 Y1 O1 87.9(3) . . ?
O21 Y1 O1 77.6(3) . . ?
O31 Y1 O1 116.9(3) . . ?
O11 Y1 O13 66.9(3) . . ?
O21 Y1 O13 122.1(3) . . ?
O31 Y1 O13 75.3(3) . . ?
O1 Y1 O13 139.9(3) . . ?
O11 Y1 O2 82.0(3) . . ?
O21 Y1 O2 141.9(3) . . ?
O31 Y1 O2 79.1(3) . . ?
O1 Y1 O2 70.6(3) . . ?
O13 Y1 O2 75.2(3) . . ?
O11 Y1 O23 96.7(3) . . ?
O21 Y1 O23 65.0(3) . . ?
O31 Y1 O23 83.4(3) . . ?
O1 Y1 O23 139.8(3) . . ?
O13 Y1 O23 76.5(3) . . ?
O2 Y1 O23 149.6(3) . . ?
O11 Y1 O33 153.8(3) . . ?
O21 Y1 O33 80.5(3) . . ?
O31 Y1 O33 65.3(3) . . ?
O1 Y1 O33 75.3(3) . . ?
O13 Y1 O33 137.7(3) . . ?
O2 Y1 O33 110.1(3) . . ?
O23 Y1 O33 84.2(3) . . ?
Y1 O1 H1 112.4 . . ?
Y1 O1 H2 120.9 . . ?
H1 O1 H2 106.1 . . ?
Y1 O2 H3 127.0 . . ?
Y1 O2 H4 125.5 . . ?
H3 O2 H4 104.3 . . ?
C11 O11 Y1 126.0(8) . . ?
C12 O13 Y1 122.8(8) . . ?
C12 O13 H13 117.3 . . ?
Y1 O13 H13 114.0 . . ?
C21 O21 Y1 127.3(9) . . ?
C22 O23 Y1 124.1(8) . . ?
C22 O23 H23 108.0 . . ?
Y1 O23 H23 126.1 . . ?
C31 O31 Y1 126.1(9) . . ?
C32 O33 Y1 123.6(8) . . ?
C32 O33 H33 108.1 . . ?
Y1 O33 H33 126.5 . . ?
O12 C11 O11 125.1(13) . . ?
O12 C11 C12 119.7(12) . . ?
O11 C11 C12 114.9(10) . . ?
O13 C12 C13 112.8(10) . . ?
O13 C12 C11 109.2(10) . . ?
C13 C12 C11 110.1(11) . . ?
O13 C12 H12 108.2 . . ?
C13 C12 H12 108.2 . . ?
C11 C12 H12 108.2 . . ?
C12 C13 H13A 109.5 . . ?
C12 C13 H13B 109.5 . . ?
H13A C13 H13B 109.5 . . ?
C12 C13 H13C 109.5 . . ?
H13A C13 H13C 109.5 . . ?
H13B C13 H13C 109.5 . . ?
O22 C21 O21 126.3(14) . . ?
O22 C21 C22 117.1(12) . . ?
O21 C21 C22 116.5(12) . . ?
O23 C22 C23 111.4(13) . . ?
O23 C22 C21 106.9(10) . . ?
C23 C22 C21 112.4(13) . . ?
O23 C22 H22 108.7 . . ?
C23 C22 H22 108.7 . . ?
C21 C22 H22 108.7 . . ?
C22 C23 H23A 109.5 . . ?
C22 C23 H23B 109.5 . . ?
H23A C23 H23B 109.5 . . ?
C22 C23 H23C 109.5 . . ?
H23A C23 H23C 109.5 . . ?
H23B C23 H23C 109.5 . . ?
O32 C31 O31 125.1(13) . . ?
O32 C31 C32 117.5(11) . . ?
O31 C31 C32 117.4(12) . . ?
O33 C32 C33 109.3(12) . . ?
O33 C32 C31 107.4(10) . . ?
C33 C32 C31 108.9(13) . . ?
O33 C32 H32 110.4 . . ?
C33 C32 H32 110.4 . . ?
C31 C32 H32 110.4 . . ?
C32 C33 H33A 109.5 . . ?
C32 C33 H33B 109.5 . . ?
H33A C33 H33B 109.5 . . ?
C32 C33 H33C 109.5 . . ?
H33A C33 H33C 109.5 . . ?
H33B C33 H33C 109.5 . . ?

loop_
_geom_bond_atom_site_label_1
_geom_bond_atom_site_label_2
_geom_bond_distance
_geom_bond_site_symmetry_2
_geom_bond_publ_flag
Y1 O11 2.296(9) . ?
Y1 O21 2.316(9) . ?
Y1 O31 2.323(9) . ?
Y1 O1 2.324(9) . ?
Y1 O13 2.325(9) . ?
Y1 O2 2.368(8) . ?
Y1 O23 2.369(9) . ?
Y1 O33 2.390(9) . ?
O1 H1 0.8500 . ?
O1 H2 0.8500 . ?
O2 H3 0.8500 . ?
O2 H4 0.8500 . ?
O11 C11 1.299(14) . ?
O12 C11 1.220(13) . ?
O13 C12 1.430(13) . ?
O13 H13 0.8500 . ?
O21 C21 1.265(15) . ?
O22 C21 1.22(2) . ?
O23 C22 1.431(16) . ?
O23 H23 0.8500 . ?
O31 C31 1.256(15) . ?
O32 C31 1.236(18) . ?
O33 C32 1.399(16) . ?
O33 H33 0.8500 . ?
C11 C12 1.525(17) . ?
C12 C13 1.489(18) . ?
C12 H12 1.0000 . ?
C13 H13A 0.9800 . ?
C13 H13B 0.9800 . ?
C13 H13C 0.9800 . ?
C21 C22 1.52(2) . ?
C22 C23 1.51(2) . ?
C22 H22 1.0000 . ?
C23 H23A 0.9800 . ?
C23 H23B 0.9800 . ?
C23 H23C 0.9800 . ?
C31 C32 1.537(19) . ?
C32 C33 1.53(2) . ?
C32 H32 1.0000 . ?
C33 H33A 0.9800 . ?
C33 H33B 0.9800 . ?
C33 H33C 0.9800 . ?

loop_
_geom_hbond_atom_site_label_D
_geom_hbond_atom_site_label_H
_geom_hbond_atom_site_label_A
_geom_hbond_distance_DH
_geom_hbond_distance_HA
_geom_hbond_distance_DA
_geom_hbond_angle_DHA
_geom_hbond_site_symmetry_A
O1 H2 O12 0.85 1.85 2.704(13) 179.7 2_646
O1 H1 O31 0.85 1.87 2.716(14) 179.6 1_545
O2 H4 O12 0.85 1.84 2.687(16) 179.6 2_656
O2 H3 O32 0.85 1.99 2.839(12) 179.7 2_546
O13 H13 O21 0.85 1.79 2.642(13) 179.8 1_565
O23 H23 O22 0.85 1.83 2.677(19) 179.9 1_565
O33 H33 O32 0.85 1.86 2.712(16) 179.9 1_545

loop_
_geom_torsion_atom_site_label_1
_geom_torsion_atom_site_label_2
_geom_torsion_atom_site_label_3
_geom_torsion_atom_site_label_4
_geom_torsion
_geom_torsion_site_symmetry_1
_geom_torsion_site_symmetry_2
_geom_torsion_site_symmetry_3
_geom_torsion_site_symmetry_4
_geom_torsion_publ_flag
Y1 O11 C11 O12 -171.9(9) . . . . ?
Y1 O11 C11 C12 1.2(15) . . . . ?
Y1 O13 C12 C13 -116.4(11) . . . . ?
Y1 O13 C12 C11 6.3(13) . . . . ?
O12 C11 C12 O13 168.9(11) . . . . ?
O11 C11 C12 O13 -4.6(15) . . . . ?
O12 C11 C12 C13 -66.7(15) . . . . ?
O11 C11 C12 C13 119.7(12) . . . . ?
Y1 O21 C21 O22 175.8(10) . . . . ?
Y1 O21 C21 C22 -3.9(17) . . . . ?
Y1 O23 C22 C23 -126.6(11) . . . . ?
Y1 O23 C22 C21 -3.4(14) . . . . ?
O22 C21 C22 O23 -175.4(11) . . . . ?
O21 C21 C22 O23 4.3(16) . . . . ?
O22 C21 C22 C23 -52.8(17) . . . . ?
O21 C21 C22 C23 126.9(14) . . . . ?
Y1 O31 C31 O32 178.0(9) . . . . ?
Y1 O31 C31 C32 -4.5(17) . . . . ?
Y1 O33 C32 C33 -113.5(11) . . . . ?
Y1 O33 C32 C31 4.5(15) . . . . ?
O32 C31 C32 O33 177.5(11) . . . . ?
O31 C31 C32 O33 -0.2(17) . . . . ?
O32 C31 C32 C33 -64.2(16) . . . . ?
O31 C31 C32 C33 118.1(14) . . . . ?
